data_8104929
loop_
_publ_author_name
'Xie, Wei'
'Li, Rui'
'Wang, Chuan-Qi'

_publ_section_title
;
 Crystal structure of catena-poly[triqua-bis(\m
 2-4-carboxy-2-(1H-tetrazol-1-yl)-1H-imidazole-5-carboxylato-k3
 N,O:O&#x2032;)barium(II)] tetrahydrate, C14H14BaN12O15
;
_journal_issue 1
_journal_name_full 'Zeitschrift f\"ur Kristallographie - New Crystal Structures'
_journal_page_first 227
_journal_page_last 229
_journal_paper_doi 10.1515/ncrs-2020-0487
_journal_volume 236
_journal_year 2021
_chemical_formula_moiety 'C14 H16 Ba N12 O11, 4(H2 O)'
_chemical_formula_sum 'C14 H24 Ba N12 O15'
_chemical_formula_weight 737.79
_space_group_crystal_system monoclinic
_space_group_IT_number 15
_space_group_name_Hall '-C 2yc'
_space_group_name_H-M_alt 'C 1 2/c 1'
_atom_sites_solution_hydrogens mixed
_atom_sites_solution_primary direct
_atom_sites_solution_secondary difmap
_cell_angle_alpha 90
_cell_angle_beta 102.456(2)
_cell_angle_gamma 90
_cell_formula_units_Z 4
_cell_length_a 21.787(4)
_cell_length_b 6.7594(11)
_cell_length_c 18.143(3)
_cell_measurement_reflns_used 6164
_cell_measurement_temperature 296(2)
_cell_measurement_theta_max 28.38
_cell_measurement_theta_min 2.30
_cell_volume 2609.0(8)
_computing_cell_refinement 'Bruker SAINT'
_computing_data_collection 'Bruker D8 VENTURE'
_computing_data_reduction 'Bruker SAINT'
_computing_molecular_graphics 'DIAMOND (Brandenburg, 2005)'
_computing_publication_material 'publCIF (Westrip, 2010)'
_computing_structure_refinement 'SHELXL-2018/3 (Sheldrick, 2015)'
_computing_structure_solution 'SHELXL-2018/3 (Sheldrick, 2015)'
_diffrn_ambient_temperature 296(2)
_diffrn_measured_fraction_theta_full 0.999
_diffrn_measured_fraction_theta_max 0.973
_diffrn_measurement_device_type 'Bruker D8 VENTURE PHOTON'
_diffrn_measurement_method '\f and \w scans'
_diffrn_radiation_type MoK\a
_diffrn_radiation_wavelength 0.71073
_diffrn_reflns_av_R_equivalents 0.0186
_diffrn_reflns_av_unetI/netI 0.0215
_diffrn_reflns_Laue_measured_fraction_full 0.999
_diffrn_reflns_Laue_measured_fraction_max 0.973
_diffrn_reflns_limit_h_max 28
_diffrn_reflns_limit_h_min -28
_diffrn_reflns_limit_k_max 6
_diffrn_reflns_limit_k_min -9
_diffrn_reflns_limit_l_max 24
_diffrn_reflns_limit_l_min -24
_diffrn_reflns_number 7939
_diffrn_reflns_point_group_measured_fraction_full 0.999
_diffrn_reflns_point_group_measured_fraction_max 0.973
_diffrn_reflns_theta_full 25.242
_diffrn_reflns_theta_max 28.384
_diffrn_reflns_theta_min 1.914
_diffrn_source 'fine-focus sealed tube'
_exptl_absorpt_coefficient_mu 1.617
_exptl_absorpt_correction_type multi-scan
_exptl_absorpt_process_details 'SADABS(Bruker 2000)'
_exptl_crystal_colour 'light yellow'
_exptl_crystal_density_diffrn 1.878
_exptl_crystal_density_method 'not measured'
_exptl_crystal_description block
_exptl_crystal_F_000 1472
_exptl_crystal_size_max 0.200
_exptl_crystal_size_mid 0.180
_exptl_crystal_size_min 0.150
_exptl_transmission_factor_max 0.7457
_exptl_transmission_factor_min 0.5905
_refine_diff_density_max 0.732
_refine_diff_density_min -0.883
_refine_diff_density_rms 0.072
_refine_ls_extinction_coef .
_refine_ls_extinction_method none
_refine_ls_goodness_of_fit_ref 1.022
_refine_ls_hydrogen_treatment constr
_refine_ls_matrix_type full
_refine_ls_number_parameters 191
_refine_ls_number_reflns 3174
_refine_ls_number_restraints 6
_refine_ls_restrained_S_all 1.138
_refine_ls_R_factor_all 0.0222
_refine_ls_R_factor_gt 0.0209
_refine_ls_shift/su_max 0.001
_refine_ls_shift/su_mean 0.000
_refine_ls_structure_factor_coef Fsqd
_refine_ls_weighting_details 'w=1/[\s^2^(Fo^2^)+(0.0340P)^2^+2.3355P] where P=(Fo^2^+2Fc^2^)/3'
_refine_ls_weighting_scheme calc
_refine_ls_wR_factor_gt 0.0559
_refine_ls_wR_factor_ref 0.0567
_reflns_Friedel_coverage 0.000
_reflns_Friedel_fraction_full .
_reflns_Friedel_fraction_max .
_reflns_number_gt 3033
_reflns_number_total 3174
_reflns_threshold_expression 'I > 2\s(I)'
_cod_data_source_file suppl_j_ncrs-2020-0487_suppl.cif
_cod_data_source_block exp_I
_cod_original_sg_symbol_H-M 'C 2/c'
_cod_database_code 8104929
_shelx_space_group_comment
;
The symmetry employed for this shelxl refinement is uniquely defined
by the following loop, which should always be used as a source of
symmetry information in preference to the above space-group names.
They are only intended as comments.
;
_shelx_estimated_absorpt_t_min 0.564
_shelx_estimated_absorpt_t_max 0.738

loop_
_space_group_symop_operation_xyz
'x, y, z'
'-x, y, -z+1/2'
'x+1/2, y+1/2, z'
'-x+1/2, y+1/2, -z+1/2'
'-x, -y, -z'
'x, -y, z-1/2'
'-x+1/2, -y+1/2, -z'
'x+1/2, -y+1/2, z-1/2'

loop_
_atom_site_label
_atom_site_type_symbol
_atom_site_fract_x
_atom_site_fract_y
_atom_site_fract_z
_atom_site_U_iso_or_equiv
_atom_site_adp_type
_atom_site_occupancy
_atom_site_site_symmetry_order
_atom_site_calc_flag
_atom_site_refinement_flags_posn
_atom_site_refinement_flags_adp
_atom_site_refinement_flags_occupancy
_atom_site_disorder_assembly
_atom_site_disorder_group
Ba1 Ba 0.000000 -0.03302(2) 0.250000 0.02661(6) Uani 1 2 d S T P . .
O1 O 0.08744(7) -0.1912(3) 0.37305(8) 0.0410(4) Uani 1 1 d . . . . .
O2 O 0.12099(6) -0.2841(3) 0.49134(8) 0.0397(3) Uani 1 1 d . . . . .
H2 H 0.104121 -0.323273 0.524886 0.059 Uiso 1 1 d R U . . .
O3 O 0.07947(7) -0.3248(2) 0.60551(8) 0.0371(3) Uani 1 1 d . . . . .
O4 O -0.01132(7) -0.2772(2) 0.64014(7) 0.0338(3) Uani 1 1 d . . . . .
O5 O 0.000000 -0.4287(4) 0.250000 0.142(2) Uani 1 2 d S TU P . .
H5 H 0.006590 -0.508505 0.216330 0.213 Uiso 1 1 d R U . . .
O6 O 0.12169(10) 0.1028(3) 0.27319(11) 0.0639(5) Uani 1 1 d . . . . .
H6C H 0.134012 0.198995 0.249878 0.096 Uiso 1 1 d R U . . .
H6D H 0.136022 0.102475 0.320638 0.096 Uiso 1 1 d R U . . .
N1 N -0.03704(7) -0.1765(2) 0.38795(8) 0.0226(3) Uani 1 1 d . . . . .
N2 N -0.07360(7) -0.2189(2) 0.49158(8) 0.0223(3) Uani 1 1 d . . . . .
H2A H -0.100054 -0.225143 0.523520 0.027 Uiso 1 1 d R U . . .
N3 N -0.17954(7) -0.3304(3) 0.33880(9) 0.0324(3) Uani 1 1 d . . . . .
N4 N -0.20982(9) -0.4553(3) 0.37632(14) 0.0466(5) Uani 1 1 d . . . . .
N5 N -0.22477(10) -0.6081(4) 0.33334(16) 0.0595(6) Uani 1 1 d . . . . .
N6 N -0.20451(11) -0.5848(4) 0.26813(16) 0.0638(7) Uani 1 1 d . . . . .
C1 C 0.07690(8) -0.2324(3) 0.43464(10) 0.0261(3) Uani 1 1 d . . . . .
C2 C 0.01188(7) -0.2230(2) 0.44692(9) 0.0199(3) Uani 1 1 d . . . . .
C3 C -0.01022(7) -0.2490(2) 0.51200(9) 0.0203(3) Uani 1 1 d . . . . .
C4 C 0.02102(9) -0.2872(3) 0.59196(9) 0.0252(3) Uani 1 1 d . . . . .
C5 C -0.08748(8) -0.1770(3) 0.41696(9) 0.0225(3) Uani 1 1 d . . . . .
C6 C -0.15296(8) -0.1453(3) 0.37311(11) 0.0306(4) Uani 1 1 d . . . . .
H6A H -0.178765 -0.095112 0.406334 0.037 Uiso 1 1 calc R U . . .
H6B H -0.152818 -0.047620 0.333971 0.037 Uiso 1 1 calc R U . . .
C7 C -0.17625(12) -0.4118(5) 0.27337(15) 0.0506(6) Uani 1 1 d . . . . .
H7 H -0.157137 -0.356011 0.237177 0.061 Uiso 1 1 calc R U . . .
O7 O 0.17338(8) 0.1956(3) 0.43363(11) 0.0605(5) Uani 1 1 d . . . . .
H7A H 0.191034 0.305220 0.428304 0.091 Uiso 1 1 d R U . . .
H7B H 0.202284 0.110870 0.448274 0.091 Uiso 1 1 d R U . . .
O8 O 0.22961(10) 0.5705(3) 0.44047(16) 0.0749(7) Uani 1 1 d . . . . .
H8A H 0.237056 0.653122 0.408187 0.112 Uiso 1 1 d R U . . .
H8B H 0.201696 0.618432 0.461567 0.112 Uiso 1 1 d R U . . .

loop_
_atom_site_aniso_label
_atom_site_aniso_U_11
_atom_site_aniso_U_22
_atom_site_aniso_U_33
_atom_site_aniso_U_23
_atom_site_aniso_U_13
_atom_site_aniso_U_12
Ba1 0.04045(10) 0.02455(9) 0.01701(8) 0.000 0.01100(6) 0.000
O1 0.0327(7) 0.0575(10) 0.0376(8) 0.0151(7) 0.0182(6) 0.0069(7)
O2 0.0231(6) 0.0606(10) 0.0356(8) 0.0124(7) 0.0071(5) 0.0096(6)
O3 0.0335(7) 0.0484(9) 0.0262(7) 0.0061(6) -0.0004(5) 0.0095(6)
O4 0.0462(8) 0.0362(8) 0.0208(6) 0.0013(5) 0.0113(6) 0.0025(6)
O5 0.368(7) 0.0260(13) 0.0352(15) 0.000 0.050(3) 0.000
O6 0.0769(13) 0.0724(13) 0.0506(11) -0.0132(10) 0.0320(10) -0.0395(11)
N1 0.0228(7) 0.0249(7) 0.0201(7) 0.0014(5) 0.0048(5) 0.0014(5)
N2 0.0219(6) 0.0242(7) 0.0221(7) 0.0003(5) 0.0076(5) -0.0002(5)
N3 0.0206(7) 0.0384(9) 0.0349(8) -0.0018(7) -0.0017(6) 0.0032(6)
N4 0.0339(9) 0.0440(12) 0.0630(14) -0.0021(9) 0.0128(9) -0.0052(8)
N5 0.0385(11) 0.0496(13) 0.0865(18) -0.0146(12) 0.0049(11) -0.0057(10)
N6 0.0504(13) 0.0612(14) 0.0699(16) -0.0286(13) -0.0088(11) 0.0000(11)
C1 0.0231(8) 0.0270(8) 0.0292(9) 0.0039(7) 0.0079(7) 0.0028(7)
C2 0.0222(7) 0.0180(7) 0.0198(7) -0.0002(6) 0.0050(6) 0.0003(6)
C3 0.0229(7) 0.0174(7) 0.0207(7) -0.0002(6) 0.0050(6) -0.0004(6)
C4 0.0344(9) 0.0206(8) 0.0198(8) 0.0001(6) 0.0041(7) 0.0002(7)
C5 0.0214(8) 0.0217(8) 0.0238(8) 0.0001(6) 0.0036(6) 0.0000(6)
C6 0.0233(8) 0.0311(10) 0.0353(10) 0.0016(7) 0.0015(7) 0.0050(7)
C7 0.0449(13) 0.0622(16) 0.0393(12) -0.0118(11) -0.0027(10) 0.0040(11)
O7 0.0409(9) 0.0720(13) 0.0768(13) -0.0206(10) 0.0307(9) -0.0077(8)
O8 0.0564(12) 0.0577(12) 0.124(2) -0.0141(13) 0.0485(13) 0.0027(10)

loop_
_atom_type_symbol
_atom_type_description
_atom_type_scat_dispersion_real
_atom_type_scat_dispersion_imag
_atom_type_scat_source
C C 0.0033 0.0016 'International Tables Vol C Tables 4.2.6.8 and 6.1.1.4'
H H 0.0000 0.0000 'International Tables Vol C Tables 4.2.6.8 and 6.1.1.4'
Ba Ba -0.3244 2.2819 'International Tables Vol C Tables 4.2.6.8 and 6.1.1.4'
N N 0.0061 0.0033 'International Tables Vol C Tables 4.2.6.8 and 6.1.1.4'
O O 0.0106 0.0060 'International Tables Vol C Tables 4.2.6.8 and 6.1.1.4'

loop_
_geom_angle_atom_site_label_1
_geom_angle_atom_site_label_2
_geom_angle_atom_site_label_3
_geom_angle
_geom_angle_site_symmetry_1
_geom_angle_site_symmetry_3
O5 Ba1 O6 109.50(5) . 2
O5 Ba1 O6 109.50(5) . .
O6 Ba1 O6 141.01(11) 2 .
O5 Ba1 O1 67.68(4) . 2
O6 Ba1 O1 62.63(6) 2 2
O6 Ba1 O1 135.49(5) . 2
O5 Ba1 O1 67.68(4) . .
O6 Ba1 O1 135.49(5) 2 .
O6 Ba1 O1 62.64(6) . .
O1 Ba1 O1 135.35(7) 2 .
O5 Ba1 O4 137.01(3) . 5_556
O6 Ba1 O4 78.33(6) 2 5_556
O6 Ba1 O4 73.38(5) . 5_556
O1 Ba1 O4 140.47(4) 2 5_556
O1 Ba1 O4 77.54(5) . 5_556
O5 Ba1 O4 137.01(3) . 6
O6 Ba1 O4 73.38(5) 2 6
O6 Ba1 O4 78.33(6) . 6
O1 Ba1 O4 77.54(5) 2 6
O1 Ba1 O4 140.48(4) . 6
O4 Ba1 O4 85.99(6) 5_556 6
O5 Ba1 N1 70.83(3) . .
O6 Ba1 N1 78.98(5) 2 .
O6 Ba1 N1 114.23(5) . .
O1 Ba1 N1 106.59(4) 2 .
O1 Ba1 N1 57.66(4) . .
O4 Ba1 N1 69.47(4) 5_556 .
O4 Ba1 N1 146.19(4) 6 .
O5 Ba1 N1 70.83(3) . 2
O6 Ba1 N1 114.23(5) 2 2
O6 Ba1 N1 78.98(5) . 2
O1 Ba1 N1 57.66(4) 2 2
O1 Ba1 N1 106.59(4) . 2
O4 Ba1 N1 146.19(4) 5_556 2
O4 Ba1 N1 69.47(4) 6 2
N1 Ba1 N1 141.67(6) . 2
C1 O1 Ba1 125.74(12) . .
C1 O2 H2 107.6 . .
C4 O4 Ba1 123.67(12) . 5_556
Ba1 O5 H5 129.4 . .
Ba1 O5 H5 129.389(6) . 2
H5 O5 H5 101.2 . 2
Ba1 O6 H6C 125.2 . .
Ba1 O6 H6D 106.6 . .
H6C O6 H6D 114.8 . .
C5 N1 C2 105.20(14) . .
C5 N1 Ba1 138.02(11) . .
C2 N1 Ba1 115.29(10) . .
C5 N2 C3 107.31(13) . .
C5 N2 H2A 128.1 . .
C3 N2 H2A 124.6 . .
C7 N3 N4 108.7(2) . .
C7 N3 C6 130.2(2) . .
N4 N3 C6 121.03(18) . .
N5 N4 N3 106.5(2) . .
N4 N5 N6 110.2(2) . .
C7 N6 N5 106.0(2) . .
O1 C1 O2 122.36(16) . .
O1 C1 C2 120.16(16) . .
O2 C1 C2 117.48(15) . .
N1 C2 C3 109.90(14) . .
N1 C2 C1 119.92(14) . .
C3 C2 C1 130.15(15) . .
N2 C3 C2 105.55(14) . .
N2 C3 C4 120.94(15) . .
C2 C3 C4 133.38(15) . .
O4 C4 O3 125.06(16) . .
O4 C4 C3 118.00(16) . .
O3 C4 C3 116.93(15) . .
N1 C5 N2 112.03(14) . .
N1 C5 C6 124.82(16) . .
N2 C5 C6 123.08(15) . .
N3 C6 C5 110.49(15) . .
N3 C6 H6A 109.6 . .
C5 C6 H6A 109.6 . .
N3 C6 H6B 109.6 . .
C5 C6 H6B 109.6 . .
H6A C6 H6B 108.1 . .
N6 C7 N3 108.6(3) . .
N6 C7 H7 125.7 . .
N3 C7 H7 125.7 . .
H7A O7 H7B 107.5 . .
H8A O8 H8B 108.7 . .

loop_
_geom_bond_atom_site_label_1
_geom_bond_atom_site_label_2
_geom_bond_distance
_geom_bond_site_symmetry_2
_geom_bond_publ_flag
Ba1 O5 2.675(3) . y
Ba1 O6 2.7510(19) 2 y
Ba1 O6 2.7510(19) . y
Ba1 O1 2.8145(15) 2 y
Ba1 O1 2.8145(15) . y
Ba1 O4 2.8669(14) 5_556 y
Ba1 O4 2.8669(14) 6 y
Ba1 N1 2.9541(14) . y
Ba1 N1 2.9541(14) 2 y
O1 C1 1.220(2) . ?
O2 C1 1.295(2) . ?
O2 H2 0.8198 . ?
O3 C4 1.270(2) . ?
O4 C4 1.237(2) . ?
O5 H5 0.8500 . ?
O5 H5 0.8500 2 ?
O6 H6C 0.8500 . ?
O6 H6D 0.8501 . ?
N1 C5 1.317(2) . ?
N1 C2 1.374(2) . ?
N2 C5 1.352(2) . ?
N2 C3 1.366(2) . ?
N2 H2A 0.9021 . ?
N3 C7 1.324(3) . ?
N3 N4 1.344(3) . ?
N3 C6 1.460(3) . ?
N4 N5 1.293(3) . ?
N5 N6 1.358(4) . ?
N6 C7 1.315(4) . ?
C1 C2 1.482(2) . ?
C2 C3 1.379(2) . ?
C3 C4 1.486(2) . ?
C5 C6 1.491(2) . ?
C6 H6A 0.9700 . ?
C6 H6B 0.9700 . ?
C7 H7 0.9300 . ?
O7 H7A 0.8500 . ?
O7 H7B 0.8501 . ?
O8 H8A 0.8500 . ?
O8 H8B 0.8496 . ?

loop_
_geom_hbond_atom_site_label_D
_geom_hbond_atom_site_label_H
_geom_hbond_atom_site_label_A
_geom_hbond_distance_DH
_geom_hbond_distance_HA
_geom_hbond_distance_DA
_geom_hbond_angle_DHA
_geom_hbond_site_symmetry_A
_geom_hbond_publ_flag
O2 H2 O3 0.82 1.66 2.448(2) 159.4 . yes
O5 H5 O4 0.85 1.98 2.788(2) 157.9 6_545 yes
O6 H6D O7 0.85 2.13 2.953(3) 162.6 . yes
O6 H6C N6 0.85 2.20 2.977(3) 152.8 2_565 yes
O7 H7A O8 0.85 1.97 2.806(3) 166.5 . yes
O7 H7B O8 0.85 2.55 3.292(4) 146.9 7_556 yes
O8 H8A N5 0.85 2.37 3.212(4) 169.8 3_565 yes
O8 H8B O2 0.85 2.06 2.891(2) 167.5 1_565 yes
N2 H2A O7 0.90 1.93 2.804(2) 162.2 5_556 yes

loop_
_geom_torsion_atom_site_label_1
_geom_torsion_atom_site_label_2
_geom_torsion_atom_site_label_3
_geom_torsion_atom_site_label_4
_geom_torsion
_geom_torsion_site_symmetry_1
_geom_torsion_site_symmetry_2
_geom_torsion_site_symmetry_3
_geom_torsion_site_symmetry_4
C7 N3 N4 N5 -0.6(3) . . . .
C6 N3 N4 N5 -176.76(18) . . . .
N3 N4 N5 N6 0.1(3) . . . .
N4 N5 N6 C7 0.4(3) . . . .
Ba1 O1 C1 O2 -172.20(14) . . . .
Ba1 O1 C1 C2 7.4(3) . . . .
C5 N1 C2 C3 -0.72(19) . . . .
Ba1 N1 C2 C3 167.91(10) . . . .
C5 N1 C2 C1 -178.96(15) . . . .
Ba1 N1 C2 C1 -10.33(19) . . . .
O1 C1 C2 N1 2.9(3) . . . .
O2 C1 C2 N1 -177.44(16) . . . .
O1 C1 C2 C3 -174.91(19) . . . .
O2 C1 C2 C3 4.7(3) . . . .
C5 N2 C3 C2 0.03(18) . . . .
C5 N2 C3 C4 176.50(15) . . . .
N1 C2 C3 N2 0.43(18) . . . .
C1 C2 C3 N2 178.43(17) . . . .
N1 C2 C3 C4 -175.41(17) . . . .
C1 C2 C3 C4 2.6(3) . . . .
Ba1 O4 C4 O3 69.5(2) 5_556 . . .
Ba1 O4 C4 C3 -109.39(15) 5_556 . . .
N2 C3 C4 O4 -5.0(2) . . . .
C2 C3 C4 O4 170.36(18) . . . .
N2 C3 C4 O3 176.09(16) . . . .
C2 C3 C4 O3 -8.6(3) . . . .
C2 N1 C5 N2 0.75(19) . . . .
Ba1 N1 C5 N2 -163.79(12) . . . .
C2 N1 C5 C6 -176.43(17) . . . .
Ba1 N1 C5 C6 19.0(3) . . . .
C3 N2 C5 N1 -0.5(2) . . . .
C3 N2 C5 C6 176.73(16) . . . .
C7 N3 C6 C5 -87.0(3) . . . .
N4 N3 C6 C5 88.3(2) . . . .
N1 C5 C6 N3 84.1(2) . . . .
N2 C5 C6 N3 -92.8(2) . . . .
N5 N6 C7 N3 -0.7(3) . . . .
N4 N3 C7 N6 0.8(3) . . . .
C6 N3 C7 N6 176.5(2) . . . .
